data_7211834
loop_
_publ_author_name
'Felloni, Marina'
'Blake, Alexander J.'
'Hubberstey, Peter'
'Teat, Simon J.'
'Wilson, Claire'
'Schr\"oder, Martin'

_publ_section_title
;
 Transition metal dipicolinates as designer T-shaped building blocks
;
_journal_issue 5
_journal_name_full CrystEngComm
_journal_page_first 1576
_journal_paper_doi 10.1039/b915440j
_journal_volume 12
_journal_year 2010
_chemical_formula_moiety 'C12 H11 N2 O6 Co, 2(H2 O)'
_chemical_formula_sum 'C12 H15 Co N2 O8'
_chemical_formula_weight 374.19
_chemical_name_common '[Co(II) dipic 0.5(4,4-bipy) 2(H2O)] 2(H2O)'
_chemical_name_systematic
;
?
;
_space_group_IT_number 14
_symmetry_cell_setting monoclinic
_symmetry_space_group_name_Hall '-P 2ybc'
_symmetry_space_group_name_H-M 'P 1 21/c 1'
_atom_sites_solution_hydrogens 'water Hs located from difmap, others geometrically placed'
_atom_sites_solution_primary heavy
_atom_sites_solution_secondary 'difference Fourier method'
_audit_creation_method SHELXL-97
_cell_angle_alpha 90.00
_cell_angle_beta 107.5390(10)
_cell_angle_gamma 90.00
_cell_formula_units_Z 4
_cell_length_a 10.5281(9)
_cell_length_b 20.152(2)
_cell_length_c 7.3501(6)
_cell_measurement_reflns_used 4057
_cell_measurement_temperature 150(2)
_cell_measurement_theta_max 28.2
_cell_measurement_theta_min 2.25
_cell_volume 1486.9(2)
_computing_cell_refinement 'SAINT version 6.02A (Bruker, 2001)'
_computing_data_collection 'SMART version 5.624 (Bruker, 1998)'
_computing_data_reduction 'SAINT; SHELXTL (Sheldrick, 2008)'
_computing_molecular_graphics SHELXTL
_computing_publication_material 'SHELXL97; PLATON (Spek, 2003)'
_computing_structure_refinement 'SHELXL97 (Sheldrick, 2008)'
_computing_structure_solution 'SHELXS97 (Sheldrick, 2008)'
_diffrn_ambient_temperature 150(2)
_diffrn_measured_fraction_theta_full 0.951
_diffrn_measured_fraction_theta_max 0.876
_diffrn_measurement_device_type 'Bruker SMART1000 CCD area detector'
_diffrn_measurement_method omega
_diffrn_radiation_monochromator graphite
_diffrn_radiation_source 'fine-focus sealed tube'
_diffrn_radiation_type MoK\a
_diffrn_radiation_wavelength 0.71073
_diffrn_reflns_av_R_equivalents 0.0158
_diffrn_reflns_av_sigmaI/netI 0.0228
_diffrn_reflns_limit_h_max 9
_diffrn_reflns_limit_h_min -13
_diffrn_reflns_limit_k_max 25
_diffrn_reflns_limit_k_min -21
_diffrn_reflns_limit_l_max 9
_diffrn_reflns_limit_l_min -8
_diffrn_reflns_number 6885
_diffrn_reflns_theta_full 27.50
_diffrn_reflns_theta_max 28.56
_diffrn_reflns_theta_min 2.02
_diffrn_standards_decay_% 0
_diffrn_standards_interval_time 5
_exptl_absorpt_coefficient_mu 1.199
_exptl_absorpt_correction_T_max 1.00
_exptl_absorpt_correction_T_min 0.892
_exptl_absorpt_correction_type multi-scan
_exptl_absorpt_process_details 'SADABS (Bruker, 2001)'
_exptl_crystal_colour purple
_exptl_crystal_density_diffrn 1.672
_exptl_crystal_density_method 'not measured'
_exptl_crystal_description block
_exptl_crystal_F_000 768
_exptl_crystal_size_max 0.58
_exptl_crystal_size_mid 0.33
_exptl_crystal_size_min 0.28
_refine_diff_density_max 0.440
_refine_diff_density_min -0.398
_refine_diff_density_rms 0.060
_refine_ls_extinction_method none
_refine_ls_goodness_of_fit_ref 1.045
_refine_ls_hydrogen_treatment 'water Hs refined with restraints, others with riding model'
_refine_ls_matrix_type full
_refine_ls_number_parameters 232
_refine_ls_number_reflns 3321
_refine_ls_number_restraints 12
_refine_ls_restrained_S_all 1.045
_refine_ls_R_factor_all 0.0319
_refine_ls_R_factor_gt 0.0268
_refine_ls_shift/su_max 0.011
_refine_ls_shift/su_mean 0.001
_refine_ls_structure_factor_coef Fsqd
_refine_ls_weighting_details 'calc w=1/[\s^2^(Fo^2^)+(0.0402P)^2^+0.4914P] where P=(Fo^2^+2Fc^2^)/3'
_refine_ls_weighting_scheme calc
_refine_ls_wR_factor_gt 0.0692
_refine_ls_wR_factor_ref 0.0715
_reflns_number_gt 2921
_reflns_number_total 3424
_reflns_threshold_expression >2sigma(I)
_cod_data_source_file b915440j.txt
_cod_data_source_block COBPHY_Complex_3
_cod_depositor_comments
;
The following automatic conversions were performed:

'_symmetry_cell_setting' value 'Monoclinic' changed to 'monoclinic'
according to /home/saulius/struct/CIF-dictionaries/cif_core.dic
dictionary named 'cif_core.dic' version 2.4.2 from 2011-04-26.

Automatic conversion script
Id: cif_fix_values 1891 2012-01-12 08:04:46Z andrius 
;
_cod_original_sg_symbol_H-M P2(1)/c
_cod_database_code 7211834

loop_
_symmetry_equiv_pos_as_xyz
'x, y, z'
'-x, y+1/2, -z+1/2'
'-x, -y, -z'
'x, -y-1/2, z-1/2'

loop_
_atom_site_label
_atom_site_type_symbol
_atom_site_fract_x
_atom_site_fract_y
_atom_site_fract_z
_atom_site_U_iso_or_equiv
_atom_site_adp_type
_atom_site_occupancy
_atom_site_symmetry_multiplicity
_atom_site_calc_flag
_atom_site_refinement_flags
Co Co 0.56804(2) 0.893393(11) 0.19631(3) 0.01504(8) Uani 1 1 d .
O1W O 0.47496(12) 0.90830(6) -0.10181(17) 0.0194(2) Uani 1 1 d D
H1WA H 0.482(2) 0.8759(7) -0.164(3) 0.029 Uiso 1 1 d D
H1WB H 0.503(2) 0.9404(7) -0.145(3) 0.029 Uiso 1 1 d D
O2W O 0.66749(12) 0.88378(6) 0.49309(17) 0.0184(2) Uani 1 1 d D
H2WA H 0.676(2) 0.9208(6) 0.543(3) 0.028 Uiso 1 1 d D
H2WB H 0.6275(19) 0.8598(8) 0.546(3) 0.028 Uiso 1 1 d D
N1 N 0.40372(13) 0.84874(7) 0.23093(18) 0.0145(3) Uani 1 1 d .
C2 C 0.39003(15) 0.78342(8) 0.2125(2) 0.0156(3) Uani 1 1 d .
C3 C 0.27775(16) 0.75172(8) 0.2331(2) 0.0189(3) Uani 1 1 d .
H3A H 0.2673 0.7050 0.2189 0.023 Uiso 1 1 calc R
C4 C 0.18109(16) 0.79075(9) 0.2754(2) 0.0218(4) Uani 1 1 d .
H4A H 0.1023 0.7707 0.2873 0.026 Uiso 1 1 calc R
C5 C 0.19925(15) 0.85876(9) 0.3000(2) 0.0198(3) Uani 1 1 d .
H5A H 0.1350 0.8855 0.3325 0.024 Uiso 1 1 calc R
C6 C 0.31375(15) 0.88673(8) 0.2760(2) 0.0161(3) Uani 1 1 d .
C7 C 0.50736(16) 0.75004(8) 0.1698(2) 0.0162(3) Uani 1 1 d .
O1 O 0.51001(12) 0.68859(6) 0.16045(16) 0.0201(2) Uani 1 1 d .
O2 O 0.59515(11) 0.78938(6) 0.14481(17) 0.0192(2) Uani 1 1 d .
C8 C 0.35153(15) 0.95960(8) 0.2981(2) 0.0160(3) Uani 1 1 d .
O3 O 0.28038(11) 0.99689(6) 0.36027(17) 0.0217(3) Uani 1 1 d .
O4 O 0.45448(11) 0.97587(6) 0.25066(16) 0.0191(2) Uani 1 1 d .
N1L N 0.74186(13) 0.93064(7) 0.15736(19) 0.0186(3) Uani 1 1 d .
C2L C 0.79419(18) 0.98955(9) 0.2202(3) 0.0260(4) Uani 1 1 d .
H2L H 0.7604 1.0128 0.3081 0.031 Uiso 1 1 calc R
C3L C 0.89565(18) 1.01861(10) 0.1636(3) 0.0273(4) Uani 1 1 d .
H3L H 0.9292 1.0610 0.2108 0.033 Uiso 1 1 calc R
C4L C 0.94801(15) 0.98481(9) 0.0363(2) 0.0184(3) Uani 1 1 d .
C5L C 0.89726(17) 0.92202(9) -0.0214(2) 0.0215(3) Uani 1 1 d .
H5L H 0.9330 0.8963 -0.1027 0.026 Uiso 1 1 calc R
C6L C 0.79486(17) 0.89692(9) 0.0394(3) 0.0218(4) Uani 1 1 d .
H6L H 0.7605 0.8542 -0.0036 0.026 Uiso 1 1 calc R
O1R O 0.85848(14) 0.74135(8) 0.3086(2) 0.0379(3) Uani 1 1 d D
H1RA H 0.7811(13) 0.7537(13) 0.255(3) 0.057 Uiso 1 1 d D
H1RB H 0.878(2) 0.7216(13) 0.222(3) 0.057 Uiso 1 1 d D
O1T O 0.94700(15) 0.84254(9) 0.5611(2) 0.0437(4) Uani 1 1 d D
H1TA H 0.933(3) 0.8132(11) 0.477(3) 0.066 Uiso 1 1 d D
H1TB H 0.8802(19) 0.8659(12) 0.538(4) 0.066 Uiso 1 1 d D

loop_
_atom_site_aniso_label
_atom_site_aniso_U_11
_atom_site_aniso_U_22
_atom_site_aniso_U_33
_atom_site_aniso_U_23
_atom_site_aniso_U_13
_atom_site_aniso_U_12
Co 0.01410(12) 0.01408(13) 0.01997(12) 0.00009(8) 0.00972(9) -0.00147(8)
O1W 0.0248(6) 0.0148(6) 0.0214(6) 0.0001(5) 0.0113(5) -0.0016(5)
O2W 0.0204(6) 0.0161(6) 0.0211(6) -0.0004(5) 0.0100(5) -0.0018(5)
N1 0.0149(6) 0.0144(7) 0.0152(6) -0.0002(5) 0.0063(5) -0.0012(5)
C2 0.0175(7) 0.0157(8) 0.0142(7) 0.0005(6) 0.0057(6) -0.0002(6)
C3 0.0222(8) 0.0153(8) 0.0202(8) -0.0022(6) 0.0079(6) -0.0057(6)
C4 0.0164(8) 0.0251(10) 0.0262(8) -0.0008(7) 0.0099(6) -0.0059(6)
C5 0.0136(7) 0.0250(9) 0.0225(8) -0.0002(7) 0.0083(6) 0.0008(6)
C6 0.0153(7) 0.0176(8) 0.0154(7) 0.0004(6) 0.0049(6) 0.0004(6)
C7 0.0193(8) 0.0168(9) 0.0133(7) 0.0004(6) 0.0063(6) 0.0010(6)
O1 0.0273(6) 0.0144(6) 0.0218(6) -0.0009(5) 0.0122(5) 0.0007(5)
O2 0.0184(5) 0.0170(6) 0.0266(6) 0.0003(5) 0.0133(5) -0.0005(4)
C8 0.0168(7) 0.0153(8) 0.0156(7) 0.0000(6) 0.0044(6) 0.0007(6)
O3 0.0191(6) 0.0199(6) 0.0281(6) -0.0045(5) 0.0104(5) 0.0019(5)
O4 0.0199(6) 0.0162(6) 0.0244(6) 0.0014(5) 0.0114(5) -0.0001(4)
N1L 0.0170(7) 0.0207(8) 0.0212(7) 0.0011(6) 0.0103(5) -0.0027(5)
C2L 0.0252(9) 0.0292(10) 0.0303(9) -0.0076(8) 0.0184(7) -0.0073(7)
C3L 0.0278(9) 0.0270(10) 0.0335(10) -0.0084(8) 0.0190(8) -0.0107(7)
C4L 0.0140(7) 0.0232(9) 0.0191(7) 0.0009(6) 0.0065(6) -0.0020(6)
C5L 0.0212(8) 0.0228(9) 0.0244(8) 0.0007(7) 0.0128(7) -0.0003(7)
C6L 0.0211(8) 0.0194(9) 0.0280(9) -0.0007(7) 0.0122(7) -0.0028(7)
O1R 0.0264(7) 0.0380(9) 0.0481(9) -0.0008(7) 0.0093(6) 0.0029(6)
O1T 0.0355(9) 0.0435(10) 0.0486(9) -0.0077(8) 0.0075(7) 0.0064(7)

loop_
_atom_type_symbol
_atom_type_description
_atom_type_scat_dispersion_real
_atom_type_scat_dispersion_imag
_atom_type_scat_source
C C 0.0033 0.0016 'International Tables Vol C Tables 4.2.6.8 and 6.1.1.4'
H H 0.0000 0.0000 'International Tables Vol C Tables 4.2.6.8 and 6.1.1.4'
N N 0.0061 0.0033 'International Tables Vol C Tables 4.2.6.8 and 6.1.1.4'
O O 0.0106 0.0060 'International Tables Vol C Tables 4.2.6.8 and 6.1.1.4'
Co Co 0.3494 0.9721 'International Tables Vol C Tables 4.2.6.8 and 6.1.1.4'

loop_
_geom_angle_atom_site_label_1
_geom_angle_atom_site_label_2
_geom_angle_atom_site_label_3
_geom_angle
_geom_angle_site_symmetry_3
_geom_angle_publ_flag
N1 Co N1L 174.91(6) . y
N1 Co O2W 90.33(5) . y
N1L Co O2W 89.57(5) . y
N1 Co O1W 92.64(5) . y
N1L Co O1W 87.63(5) . y
O2W Co O1W 176.57(5) . y
N1 Co O4 77.14(5) . y
N1L Co O4 107.95(5) . y
O2W Co O4 90.53(4) . y
O1W Co O4 88.45(5) . y
N1 Co O2 75.83(5) . y
N1L Co O2 99.08(5) . y
O2W Co O2 92.36(5) . y
O1W Co O2 90.04(5) . y
O4 Co O2 152.83(4) . y
C2 N1 C6 122.07(14) . ?
C2 N1 Co 119.78(11) . y
C6 N1 Co 118.13(11) . y
N1 C2 C3 120.93(15) . ?
N1 C2 C7 112.96(13) . ?
C3 C2 C7 126.10(15) . ?
C2 C3 C4 117.82(15) . ?
C5 C4 C3 120.35(15) . ?
C4 C5 C6 118.34(15) . ?
N1 C6 C5 120.43(15) . ?
N1 C6 C8 113.49(14) . ?
C5 C6 C8 126.07(15) . ?
O1 C7 O2 125.75(15) . ?
O1 C7 C2 119.10(14) . ?
O2 C7 C2 115.15(14) . ?
C7 O2 Co 116.00(10) . y
O3 C8 O4 126.94(16) . ?
O3 C8 C6 117.21(14) . ?
O4 C8 C6 115.85(14) . ?
C8 O4 Co 114.62(10) . y
C2L N1L C6L 117.66(14) . ?
C2L N1L Co 124.36(11) . y
C6L N1L Co 117.36(11) . y
N1L C2L C3L 123.22(16) . ?
C2L C3L C4L 119.31(17) . ?
C5L C4L C3L 117.08(15) . ?
C5L C4L C4L 121.49(19) 3_775 ?
C3L C4L C4L 121.42(19) 3_775 ?
C6L C5L C4L 120.05(15) . ?
N1L C6L C5L 122.56(16) . ?

loop_
_geom_bond_atom_site_label_1
_geom_bond_atom_site_label_2
_geom_bond_distance
_geom_bond_site_symmetry_2
_geom_bond_publ_flag
Co N1 2.0329(13) . y
Co N1L 2.0760(13) . y
Co O2W 2.1250(12) . y
Co O1W 2.1349(12) . y
Co O4 2.1539(12) . y
Co O2 2.1640(12) . y
N1 C2 1.327(2) . ?
N1 C6 1.335(2) . ?
C2 C3 1.392(2) . ?
C2 C7 1.520(2) . ?
C3 C4 1.393(2) . ?
C4 C5 1.388(3) . ?
C5 C6 1.389(2) . ?
C6 C8 1.517(2) . ?
C7 O1 1.241(2) . ?
C7 O2 1.2725(19) . ?
C8 O3 1.2414(19) . ?
C8 O4 1.2773(19) . ?
N1L C2L 1.332(2) . ?
N1L C6L 1.348(2) . ?
C2L C3L 1.387(2) . ?
C3L C4L 1.397(2) . ?
C4L C5L 1.389(2) . ?
C4L C4L 1.487(3) 3_775 ?
C5L C6L 1.381(2) . ?
